data_7031306
loop_
_publ_author_name
'Scheel, Holger'
'Wiederkehr, Jessica'
'Eichele, Klaus'
'Mayer, Hermann A.'
'Winter, Florian'
'P\"ottgen, Rainer'
'Wesemann, Lars'

_publ_section_title
;
 Dinuclear copper complexes: coordination of Group 14 heteroborates.
;
_journal_issue 31
_journal_name_full 'Dalton transactions (Cambridge, England : 2003)'
_journal_page_first 11867
_journal_page_last 11876
_journal_paper_doi 10.1039/c4dt01242a
_journal_volume 43
_journal_year 2014
_chemical_formula_moiety 'C38 H53 B11 Cu2 Mo N4 O5 P2 Sn, 0.5(C6 H6), 3(C H2 Cl2)'
_chemical_formula_sum 'C44 H62 B11 Cl6 Cu2 Mo N4 O5 P2 Sn'
_chemical_formula_weight 1462.24
_chemical_name_common HS282
_space_group_crystal_system monoclinic
_space_group_IT_number 14
_space_group_name_Hall '-P 2ybc'
_space_group_name_H-M_alt 'P 1 21/c 1'
_symmetry_space_group_name_Hall '-P 2ybc'
_symmetry_space_group_name_H-M 'P 1 21/c 1'
_atom_sites_solution_hydrogens geom
_atom_sites_solution_primary direct
_atom_sites_solution_secondary difmap
_cell_angle_alpha 90
_cell_angle_beta 92.8580(10)
_cell_angle_gamma 90
_cell_formula_units_Z 4
_cell_length_a 19.8799(4)
_cell_length_b 11.6874(2)
_cell_length_c 26.0583(5)
_cell_measurement_reflns_used 139
_cell_measurement_temperature 100.(2)
_cell_measurement_theta_max 23.9407
_cell_measurement_theta_min 3.6226
_cell_volume 6047.0(2)
_computing_cell_refinement 'APEX2 v2011.8-0 (Bruker AXS)'
_computing_data_collection 'Bruker APEX2'
_computing_data_reduction 'SAINT V7.68A (Bruker AXS, 2009)'
_computing_structure_refinement 'SHELXL-97 (Sheldrick, 2008)'
_computing_structure_solution 'SHELXS-97 (Sheldrick, 2008)'
_diffrn_ambient_temperature 100.(2)
_diffrn_detector_area_resol_mean 8.3333
_diffrn_measured_fraction_theta_full 0.998
_diffrn_measured_fraction_theta_max 0.998
_diffrn_measurement_device_type 'Bruker APEX-II CCD'
_diffrn_measurement_method '\f and \w scans'
_diffrn_radiation_monochromator graphite
_diffrn_radiation_type MoK\a
_diffrn_radiation_wavelength 0.71073
_diffrn_reflns_av_R_equivalents 0.0363
_diffrn_reflns_av_sigmaI/netI 0.0272
_diffrn_reflns_limit_h_max 25
_diffrn_reflns_limit_h_min -26
_diffrn_reflns_limit_k_max 15
_diffrn_reflns_limit_k_min -15
_diffrn_reflns_limit_l_max 31
_diffrn_reflns_limit_l_min -34
_diffrn_reflns_number 81077
_diffrn_reflns_theta_full 27.90
_diffrn_reflns_theta_max 27.90
_diffrn_reflns_theta_min 1.56
_diffrn_source_type 'fine-focus sealed tube'
_exptl_absorpt_coefficient_mu 1.668
_exptl_absorpt_correction_T_max 0.84
_exptl_absorpt_correction_T_min 0.72
_exptl_absorpt_correction_type multi-scan
_exptl_absorpt_process_details 'SADABS V2008/1 (Bruker AXS)'
_exptl_crystal_colour 'clear yellow'
_exptl_crystal_density_diffrn 1.606
_exptl_crystal_density_method 'not measured'
_exptl_crystal_description prism
_exptl_crystal_F_000 2924
_exptl_crystal_size_max 0.270
_exptl_crystal_size_mid 0.190
_exptl_crystal_size_min 0.110
_refine_diff_density_max 2.119
_refine_diff_density_min -1.607
_refine_ls_extinction_method none
_refine_ls_goodness_of_fit_ref 1.048
_refine_ls_hydrogen_treatment constr
_refine_ls_matrix_type full
_refine_ls_number_parameters 685
_refine_ls_number_reflns 14434
_refine_ls_number_restraints 0
_refine_ls_restrained_S_all 1.048
_refine_ls_R_factor_all 0.0572
_refine_ls_R_factor_gt 0.0439
_refine_ls_shift/su_max 0.002
_refine_ls_shift/su_mean 0.000
_refine_ls_structure_factor_coef Fsqd
_refine_ls_weighting_details 'calc w=1/[\s^2^(Fo^2^)+(0.0505P)^2^+25.8723P] where P=(Fo^2^+2Fc^2^)/3'
_refine_ls_weighting_scheme calc
_refine_ls_wR_factor_gt 0.1112
_refine_ls_wR_factor_ref 0.1189
_reflns_number_gt 11912
_reflns_number_total 14434
_reflns_threshold_expression >2sigma(I)
_cod_data_source_file c4dt01242a2.cif
_cod_data_source_block I
_cod_depositor_comments 'Adding full bibliography for 7031303--7031308.cif.'
_cod_database_code 7031306

loop_
_space_group_symop_operation_xyz
'x, y, z'
'-x, y+1/2, -z+1/2'
'-x, -y, -z'
'x, -y-1/2, z-1/2'

loop_
_atom_site_type_symbol
_atom_site_label
_atom_site_fract_x
_atom_site_fract_y
_atom_site_fract_z
_atom_site_U_iso_or_equiv
_atom_site_adp_type
_atom_site_calc_flag
_atom_site_refinement_flags
_atom_site_occupancy
Sn Sn1 0.180693(12) 0.56419(2) 0.364947(10) 0.01774(7) Uani d . 1
Mo Mo1 0.110263(16) 0.61289(3) 0.450864(12) 0.02016(8) Uani d . 1
Cu Cu2 0.33977(2) 0.83533(4) 0.343435(18) 0.01961(10) Uani d . 1
Cu Cu1 0.20102(2) 0.83721(4) 0.253435(17) 0.01709(10) Uani d . 1
Cl Cl5 0.31084(11) 0.13905(16) 0.02968(6) 0.0724(5) Uani d . 1
Cl Cl6 0.25059(8) 0.29586(13) -0.04430(6) 0.0534(3) Uani d . 1
Cl Cl1 0.33986(13) 0.41682(16) 0.08098(6) 0.0814(6) Uani d . 1
Cl Cl2 0.40012(10) 0.63744(19) 0.10187(7) 0.0736(5) Uani d . 1
Cl Cl3 0.15875(11) 0.5491(2) 0.03615(11) 0.0966(7) Uani d . 1
Cl Cl4 0.04668(11) 0.39762(17) 0.05219(8) 0.0769(5) Uani d . 1
P P2 0.33598(4) 1.01086(8) 0.31304(4) 0.01486(17) Uani d . 1
P P1 0.18471(4) 1.01399(8) 0.27819(3) 0.01460(17) Uani d . 1
O O2 0.03676(17) 0.6921(4) 0.54794(13) 0.0443(9) Uani d . 1
O O1 0.24996(17) 0.6598(3) 0.51180(12) 0.0392(8) Uani d . 1
O O5 0.11420(18) 0.3578(3) 0.49322(14) 0.0386(8) Uani d . 1
N N4 0.37636(18) 0.9073(3) 0.41715(14) 0.0259(7) Uani d . 1
N N3 0.45222(16) 0.8993(3) 0.26534(13) 0.0229(7) Uani d . 1
N N1 0.04527(16) 0.9326(3) 0.25745(13) 0.0227(7) Uani d . 1
C C26 0.38178(18) 1.0853(3) 0.36559(14) 0.0179(7) Uani d . 1
C C31 0.40017(19) 1.2002(3) 0.36102(16) 0.0229(8) Uani d . 1
H H31 0.3907 1.2395 0.3296 0.027 Uiso calc R 1
C C30 0.4321(2) 1.2571(4) 0.40210(17) 0.0300(9) Uani d . 1
H H30 0.4452 1.3348 0.3986 0.036 Uiso calc R 1
C C29 0.4448(2) 1.2004(4) 0.44805(18) 0.0316(10) Uani d . 1
H H29 0.4657 1.2399 0.4764 0.038 Uiso calc R 1
C C28 0.4274(2) 1.0863(4) 0.45315(17) 0.0289(9) Uani d . 1
H H28 0.4368 1.048 0.4848 0.035 Uiso calc R 1
C C27 0.39620(19) 1.0276(3) 0.41183(16) 0.0222(8) Uani d . 1
C C33 0.3184(3) 0.9002(5) 0.45117(18) 0.0424(13) Uani d . 1
H H33A 0.2811 0.9467 0.4367 0.064 Uiso calc R 1
H H33B 0.3322 0.9289 0.4854 0.064 Uiso calc R 1
H H33C 0.3038 0.8204 0.4537 0.064 Uiso calc R 1
C C32 0.4320(3) 0.8375(4) 0.4384(2) 0.0483(14) Uani d . 1
H H32A 0.4171 0.758 0.4414 0.072 Uiso calc R 1
H H32B 0.4466 0.8666 0.4724 0.072 Uiso calc R 1
H H32C 0.4697 0.8412 0.4156 0.072 Uiso calc R 1
C C18 0.37353(18) 1.0572(3) 0.25455(14) 0.0182(7) Uani d . 1
C C23 0.3475(2) 1.1502(3) 0.22581(17) 0.0246(8) Uani d . 1
H H23 0.3126 1.1953 0.2391 0.03 Uiso calc R 1
C C22 0.3718(2) 1.1772(4) 0.17879(18) 0.0321(10) Uani d . 1
H H22 0.3536 1.2403 0.1597 0.038 Uiso calc R 1
C C21 0.4225(2) 1.1125(4) 0.15958(17) 0.0358(11) Uani d . 1
H H21 0.4391 1.1307 0.127 0.043 Uiso calc R 1
C C20 0.4497(2) 1.0204(4) 0.18754(17) 0.0306(9) Uani d . 1
H H20 0.4847 0.9763 0.1739 0.037 Uiso calc R 1
C C19 0.42592(19) 0.9927(3) 0.23532(15) 0.0200(7) Uani d . 1
C C25 0.4717(2) 0.7991(4) 0.2360(2) 0.0346(10) Uani d . 1
H H25A 0.489 0.7395 0.2596 0.052 Uiso calc R 1
H H25B 0.5069 0.8206 0.2128 0.052 Uiso calc R 1
H H25C 0.4325 0.7699 0.2159 0.052 Uiso calc R 1
C C24 0.5057(2) 0.9310(4) 0.3025(2) 0.0375(11) Uani d . 1
H H24A 0.5212 0.863 0.3217 0.056 Uiso calc R 1
H H24B 0.4888 0.9877 0.3264 0.056 Uiso calc R 1
H H24C 0.5434 0.9639 0.2846 0.056 Uiso calc R 1
C C1 0.25434(17) 1.0851(3) 0.31536(15) 0.0181(7) Uani d . 1
H H1A 0.2594 1.1639 0.302 0.022 Uiso calc R 1
H H1B 0.2422 1.0911 0.3517 0.022 Uiso calc R 1
N N2 0.20572(16) 0.8989(3) 0.17430(12) 0.0188(6) Uani d . 1
C C11 0.19300(19) 1.0223(3) 0.17149(14) 0.0196(7) Uani d . 1
C C10 0.18224(18) 1.0855(3) 0.21591(15) 0.0181(7) Uani d . 1
C C15 0.17119(19) 1.2033(3) 0.21220(16) 0.0227(8) Uani d . 1
H H15 0.1628 1.2461 0.2422 0.027 Uiso calc R 1
C C14 0.1723(2) 1.2586(4) 0.16519(18) 0.0295(9) Uani d . 1
H H14 0.1652 1.3389 0.163 0.035 Uiso calc R 1
C C13 0.1837(2) 1.1962(4) 0.12154(18) 0.0325(10) Uani d . 1
H H13 0.1848 1.2338 0.0893 0.039 Uiso calc R 1
C C12 0.1935(2) 1.0792(4) 0.12448(16) 0.0281(9) Uani d . 1
H H12 0.2007 1.0371 0.0941 0.034 Uiso calc R 1
C C17 0.2724(2) 0.8724(4) 0.15436(15) 0.0242(8) Uani d . 1
H H17A 0.2805 0.7897 0.1565 0.036 Uiso calc R 1
H H17B 0.3076 0.9127 0.1749 0.036 Uiso calc R 1
H H17C 0.2734 0.8971 0.1185 0.036 Uiso calc R 1
C C16 0.1532(2) 0.8347(4) 0.14339(17) 0.0279(9) Uani d . 1
H H16A 0.1626 0.7525 0.1457 0.042 Uiso calc R 1
H H16B 0.1535 0.859 0.1074 0.042 Uiso calc R 1
H H16C 0.1089 0.8504 0.1567 0.042 Uiso calc R 1
C C2 0.11107(18) 1.0694(3) 0.30939(14) 0.0176(7) Uani d . 1
C C7 0.1147(2) 1.1570(4) 0.34567(16) 0.0246(8) Uani d . 1
H H7 0.1563 1.1951 0.3529 0.03 Uiso calc R 1
C C6 0.0582(2) 1.1894(4) 0.37132(17) 0.0288(9) Uani d . 1
H H6 0.0612 1.2491 0.3961 0.035 Uiso calc R 1
C C5 -0.0022(2) 1.1350(4) 0.36080(17) 0.0298(9) Uani d . 1
H H5 -0.0406 1.1559 0.3789 0.036 Uiso calc R 1
C C4 -0.0073(2) 1.0496(4) 0.32385(17) 0.0273(9) Uani d . 1
H H4 -0.0494 1.0132 0.3164 0.033 Uiso calc R 1
C C3 0.04908(18) 1.0169(3) 0.29762(14) 0.0190(7) Uani d . 1
C C8 0.0136(2) 0.8256(4) 0.2732(2) 0.0338(10) Uani d . 1
H H8A 0.0123 0.7714 0.2445 0.051 Uiso calc R 1
H H8B -0.0324 0.8413 0.2831 0.051 Uiso calc R 1
H H8C 0.0397 0.7928 0.3025 0.051 Uiso calc R 1
C C9 0.0108(2) 0.9798(4) 0.21087(17) 0.0333(10) Uani d . 1
H H9A 0.0085 0.9213 0.1839 0.05 Uiso calc R 1
H H9B 0.0358 1.0462 0.1991 0.05 Uiso calc R 1
H H9C -0.0349 1.0032 0.2186 0.05 Uiso calc R 1
C C35 0.0641(2) 0.6631(4) 0.51253(17) 0.0292(9) Uani d . 1
C C37 0.1111(2) 0.7774(4) 0.42320(17) 0.0336(10) Uani d . 1
O O4 0.1136(2) 0.8689(3) 0.40834(15) 0.0532(10) Uani d . 1
C C34 0.2004(2) 0.6424(4) 0.48900(16) 0.0257(8) Uani d . 1
C C38 0.1124(2) 0.4486(4) 0.47714(16) 0.0262(9) Uani d . 1
C C36 0.0164(2) 0.5829(5) 0.41698(17) 0.0352(11) Uani d . 1
O O3 -0.03704(18) 0.5672(4) 0.40178(15) 0.0582(12) Uani d . 1
C C101 0.5633(3) 1.0480(5) 0.0060(2) 0.0522(14) Uani d . 1
H H101 0.6069 1.0811 0.01 0.063 Uiso calc R 1
C C100 0.5376(3) 1.0194(5) -0.0405(3) 0.0560(15) Uani d . 1
H H100 0.5639 1.0328 -0.0694 0.067 Uiso calc R 1
C C102 0.5254(3) 1.0288(5) 0.0487(3) 0.0538(15) Uani d . 1
H H102 0.5423 1.0483 0.0823 0.065 Uiso calc R 1
C C103 0.3326(4) 0.5472(8) 0.1119(3) 0.074(2) Uani d . 1
H H10A 0.3297 0.5338 0.1492 0.089 Uiso calc R 1
H H10B 0.2904 0.5851 0.0993 0.089 Uiso calc R 1
C C104 0.1058(4) 0.4407(6) 0.0099(3) 0.0639(18) Uani d . 1
H H10C 0.0825 0.4693 -0.022 0.077 Uiso calc R 1
H H10D 0.1336 0.3741 0.0008 0.077 Uiso calc R 1
C C105 0.2861(3) 0.1589(5) -0.0340(2) 0.0433(12) Uani d . 1
H H10E 0.2525 0.0998 -0.0447 0.052 Uiso calc R 1
H H10F 0.3255 0.15 -0.0554 0.052 Uiso calc R 1
B B2 0.2591(2) 0.6974(4) 0.33801(16) 0.0180(8) Uani d . 1
H H2 0.2537 0.7779 0.3607 0.022 Uiso calc R 1
B B1 0.1981(2) 0.6553(3) 0.28529(16) 0.0169(8) Uani d . 1
H H1 0.1536 0.7098 0.2735 0.02 Uiso calc R 1
B B7 0.2799(2) 0.6999(3) 0.27106(16) 0.0168(8) Uani d . 1
H H7A 0.2871 0.783 0.2507 0.02 Uiso calc R 1
B B11 0.3299(2) 0.5807(4) 0.25834(17) 0.0198(8) Uani d . 1
H H11 0.37 0.585 0.2297 0.024 Uiso calc R 1
B B8 0.3398(2) 0.6501(3) 0.31907(16) 0.0165(8) Uani d . 1
H H8 0.386 0.7008 0.3304 0.02 Uiso calc R 1
B B3 0.2994(2) 0.5673(4) 0.36577(17) 0.0188(8) Uani d . 1
H H3 0.3208 0.563 0.4063 0.023 Uiso calc R 1
B B4 0.2615(2) 0.4421(4) 0.33167(18) 0.0211(8) Uani d . 1
H H4A 0.2579 0.3559 0.3501 0.025 Uiso calc R 1
B B5 0.1977(2) 0.4959(4) 0.28145(17) 0.0205(8) Uani d . 1
H H5A 0.1526 0.4454 0.2673 0.025 Uiso calc R 1
B B6 0.2426(2) 0.5797(4) 0.23847(17) 0.0205(8) Uani d . 1
H H6A 0.2249 0.5828 0.197 0.025 Uiso calc R 1
B B10 0.2808(2) 0.4556(4) 0.26609(18) 0.0228(9) Uani d . 1
H H10 0.2886 0.3768 0.2427 0.027 Uiso calc R 1
B B9 0.3410(2) 0.4985(4) 0.31577(18) 0.0212(8) Uani d . 1
H H9 0.3881 0.4486 0.3249 0.025 Uiso calc R 1

loop_
_atom_site_aniso_label
_atom_site_aniso_U_11
_atom_site_aniso_U_22
_atom_site_aniso_U_33
_atom_site_aniso_U_12
_atom_site_aniso_U_13
_atom_site_aniso_U_23
Sn1 0.01740(12) 0.01781(12) 0.01838(13) -0.00167(9) 0.00465(9) -0.00077(9)
Mo1 0.01745(16) 0.02617(17) 0.01711(16) 0.00083(12) 0.00332(12) -0.00215(12)
Cu2 0.0202(2) 0.0145(2) 0.0241(2) -0.00145(17) 0.00061(18) 0.00053(17)
Cu1 0.0190(2) 0.0136(2) 0.0186(2) 0.00115(16) 0.00079(17) -0.00183(16)
Cl5 0.1032(14) 0.0670(11) 0.0460(9) -0.0029(10) -0.0061(9) 0.0122(8)
Cl6 0.0598(9) 0.0465(8) 0.0541(8) -0.0008(6) 0.0063(7) 0.0032(6)
Cl1 0.146(2) 0.0617(10) 0.0371(8) 0.0041(11) 0.0078(10) 0.0123(7)
Cl2 0.0668(11) 0.1002(14) 0.0537(9) -0.0134(10) 0.0033(8) -0.0073(9)
Cl3 0.0695(13) 0.0954(16) 0.123(2) -0.0161(11) -0.0154(12) 0.0098(14)
Cl4 0.0802(12) 0.0708(11) 0.0820(13) -0.0019(10) 0.0267(10) 0.0036(10)
P2 0.0123(4) 0.0138(4) 0.0184(4) 0.0001(3) 0.0000(3) 0.0000(3)
P1 0.0125(4) 0.0144(4) 0.0168(4) 0.0010(3) -0.0008(3) -0.0023(3)
O2 0.0313(17) 0.071(3) 0.0315(18) 0.0028(17) 0.0084(14) -0.0178(17)
O1 0.0340(18) 0.056(2) 0.0270(16) -0.0132(16) -0.0054(14) 0.0053(15)
O5 0.0416(19) 0.0336(18) 0.0410(19) -0.0029(15) 0.0064(15) 0.0072(15)
N4 0.0307(19) 0.0203(16) 0.0256(17) -0.0063(14) -0.0071(14) 0.0050(13)
N3 0.0169(15) 0.0229(16) 0.0295(18) 0.0030(12) 0.0061(13) 0.0033(14)
N1 0.0148(15) 0.0274(17) 0.0257(17) -0.0032(13) -0.0001(12) -0.0054(14)
C26 0.0139(16) 0.0181(17) 0.0213(18) -0.0001(13) -0.0022(13) -0.0020(14)
C31 0.0205(18) 0.0199(18) 0.028(2) -0.0039(15) -0.0030(15) 0.0039(15)
C30 0.031(2) 0.022(2) 0.036(2) -0.0065(17) -0.0082(18) -0.0003(17)
C29 0.032(2) 0.029(2) 0.033(2) -0.0055(18) -0.0121(18) -0.0048(18)
C28 0.031(2) 0.029(2) 0.026(2) -0.0032(17) -0.0115(17) 0.0033(17)
C27 0.0185(18) 0.0214(18) 0.026(2) -0.0035(14) -0.0045(15) 0.0013(15)
C33 0.062(3) 0.041(3) 0.025(2) -0.029(2) 0.007(2) -0.005(2)
C32 0.057(3) 0.026(2) 0.058(3) 0.000(2) -0.031(3) 0.011(2)
C18 0.0173(17) 0.0165(17) 0.0204(18) -0.0046(13) -0.0023(14) 0.0024(14)
C23 0.0206(19) 0.0191(18) 0.034(2) -0.0036(15) -0.0005(16) 0.0077(16)
C22 0.030(2) 0.032(2) 0.033(2) -0.0099(18) -0.0067(18) 0.0151(19)
C21 0.040(3) 0.045(3) 0.023(2) -0.013(2) 0.0058(18) 0.0106(19)
C20 0.028(2) 0.036(2) 0.029(2) -0.0038(18) 0.0106(17) 0.0015(18)
C19 0.0178(17) 0.0207(18) 0.0216(18) -0.0036(14) 0.0012(14) -0.0001(14)
C25 0.033(2) 0.022(2) 0.049(3) 0.0041(18) 0.006(2) -0.0047(19)
C24 0.035(3) 0.032(2) 0.044(3) 0.010(2) -0.009(2) -0.002(2)
C1 0.0132(16) 0.0177(17) 0.0231(18) 0.0019(13) -0.0010(14) -0.0041(14)
N2 0.0184(15) 0.0192(15) 0.0188(15) 0.0006(12) -0.0002(12) -0.0029(12)
C11 0.0193(18) 0.0195(18) 0.0198(18) -0.0010(14) -0.0027(14) 0.0008(14)
C10 0.0122(16) 0.0179(17) 0.0236(18) -0.0003(13) -0.0035(13) 0.0009(14)
C15 0.0207(18) 0.0188(18) 0.028(2) 0.0003(14) -0.0020(15) 0.0008(15)
C14 0.029(2) 0.0203(19) 0.038(2) 0.0015(16) -0.0069(18) 0.0084(17)
C13 0.039(2) 0.031(2) 0.028(2) -0.0005(19) -0.0057(18) 0.0102(18)
C12 0.034(2) 0.031(2) 0.0187(19) -0.0006(18) -0.0044(16) 0.0006(16)
C17 0.026(2) 0.028(2) 0.0188(18) 0.0036(16) 0.0043(15) 0.0005(15)
C16 0.029(2) 0.025(2) 0.028(2) -0.0024(17) -0.0064(17) -0.0059(17)
C2 0.0145(16) 0.0195(17) 0.0187(17) 0.0037(13) 0.0005(13) 0.0003(14)
C7 0.0181(18) 0.025(2) 0.030(2) 0.0037(15) -0.0017(15) -0.0082(17)
C6 0.026(2) 0.031(2) 0.029(2) 0.0078(17) 0.0025(17) -0.0114(17)
C5 0.022(2) 0.034(2) 0.034(2) 0.0078(17) 0.0088(17) -0.0040(18)
C4 0.0171(18) 0.029(2) 0.036(2) -0.0007(16) 0.0052(16) -0.0023(18)
C3 0.0169(17) 0.0184(17) 0.0216(18) 0.0018(14) 0.0007(14) 0.0012(14)
C8 0.028(2) 0.027(2) 0.047(3) -0.0048(17) 0.0028(19) -0.009(2)
C9 0.023(2) 0.047(3) 0.029(2) -0.0026(19) -0.0050(17) -0.006(2)
C35 0.022(2) 0.040(2) 0.025(2) 0.0012(17) 0.0006(16) -0.0055(18)
C37 0.040(3) 0.034(2) 0.027(2) 0.008(2) 0.0036(19) -0.0029(18)
O4 0.085(3) 0.033(2) 0.043(2) 0.0131(19) 0.014(2) 0.0070(16)
C34 0.027(2) 0.030(2) 0.0207(19) -0.0026(16) 0.0054(16) 0.0027(16)
C38 0.024(2) 0.033(2) 0.0221(19) -0.0048(17) 0.0050(15) -0.0013(17)
C36 0.029(2) 0.056(3) 0.021(2) -0.001(2) 0.0029(17) -0.008(2)
O3 0.0271(19) 0.105(4) 0.042(2) 0.001(2) -0.0040(16) -0.017(2)
C101 0.061(4) 0.048(3) 0.048(3) 0.009(3) 0.002(3) 0.000(3)
C100 0.051(3) 0.043(3) 0.073(4) 0.004(3) -0.010(3) -0.012(3)
C102 0.060(4) 0.045(3) 0.055(4) 0.001(3) -0.007(3) -0.004(3)
C103 0.056(4) 0.119(7) 0.047(4) -0.015(4) 0.011(3) -0.036(4)
C104 0.065(4) 0.050(4) 0.078(5) -0.003(3) 0.017(4) 0.007(3)
C105 0.045(3) 0.047(3) 0.039(3) -0.003(2) 0.008(2) -0.007(2)
B2 0.0168(19) 0.0181(19) 0.0186(19) -0.0052(15) -0.0045(15) 0.0055(15)
B1 0.0157(18) 0.0139(18) 0.021(2) -0.0008(14) 0.0006(15) -0.0008(15)
B7 0.0189(19) 0.0143(18) 0.0174(19) 0.0012(15) 0.0039(15) 0.0009(15)
B11 0.020(2) 0.018(2) 0.022(2) 0.0012(15) 0.0068(16) -0.0012(16)
B8 0.0148(18) 0.0151(18) 0.0197(19) 0.0011(14) 0.0030(15) 0.0017(15)
B3 0.0186(19) 0.0165(19) 0.021(2) 0.0005(15) 0.0004(16) 0.0030(16)
B4 0.021(2) 0.0163(19) 0.027(2) -0.0021(16) 0.0068(17) -0.0003(16)
B5 0.021(2) 0.017(2) 0.023(2) -0.0009(16) 0.0035(16) -0.0037(16)
B6 0.024(2) 0.019(2) 0.019(2) 0.0012(16) 0.0038(16) -0.0049(16)
B10 0.023(2) 0.017(2) 0.028(2) 0.0022(16) 0.0047(17) -0.0039(17)
B9 0.018(2) 0.017(2) 0.028(2) 0.0029(15) 0.0044(16) 0.0007(17)

loop_
_atom_type_symbol
_atom_type_description
_atom_type_scat_dispersion_real
_atom_type_scat_dispersion_imag
_atom_type_scat_source
C C 0.0033 0.0016 'International Tables Vol C Tables 4.2.6.8 and 6.1.1.4'
H H 0.0000 0.0000 'International Tables Vol C Tables 4.2.6.8 and 6.1.1.4'
N N 0.0061 0.0033 'International Tables Vol C Tables 4.2.6.8 and 6.1.1.4'
O O 0.0106 0.0060 'International Tables Vol C Tables 4.2.6.8 and 6.1.1.4'
B B 0.0013 0.0007 'International Tables Vol C Tables 4.2.6.8 and 6.1.1.4'
P P 0.1023 0.0942 'International Tables Vol C Tables 4.2.6.8 and 6.1.1.4'
Cl Cl 0.1484 0.1585 'International Tables Vol C Tables 4.2.6.8 and 6.1.1.4'
Cu Cu 0.3201 1.2651 'International Tables Vol C Tables 4.2.6.8 and 6.1.1.4'
Mo Mo -1.6832 0.6857 'International Tables Vol C Tables 4.2.6.8 and 6.1.1.4'
Sn Sn -0.6537 1.4246 'International Tables Vol C Tables 4.2.6.8 and 6.1.1.4'

loop_
_geom_angle_atom_site_label_1
_geom_angle_atom_site_label_2
_geom_angle_atom_site_label_3
_geom_angle_site_symmetry_1
_geom_angle_site_symmetry_3
_geom_angle
B2 Sn1 B4 . . 79.32(15)
B2 Sn1 B5 . . 79.63(15)
B4 Sn1 B5 . . 47.23(16)
B2 Sn1 B3 . . 46.38(14)
B4 Sn1 B3 . . 46.35(15)
B5 Sn1 B3 . . 79.88(15)
B2 Sn1 B1 . . 46.34(14)
B4 Sn1 B1 . . 79.46(15)
B5 Sn1 B1 . . 46.45(15)
B3 Sn1 B1 . . 79.13(14)
B2 Sn1 Mo1 . . 118.67(11)
B4 Sn1 Mo1 . . 144.08(11)
B5 Sn1 Mo1 . . 157.02(11)
B3 Sn1 Mo1 . . 122.51(11)
B1 Sn1 Mo1 . . 136.00(10)
C35 Mo1 C34 . . 89.19(17)
C35 Mo1 C38 . . 90.55(18)
C34 Mo1 C38 . . 89.56(17)
C35 Mo1 C37 . . 91.11(19)
C34 Mo1 C37 . . 89.46(18)
C38 Mo1 C37 . . 178.06(18)
C35 Mo1 C36 . . 87.24(17)
C34 Mo1 C36 . . 176.23(17)
C38 Mo1 C36 . . 89.25(19)
C37 Mo1 C36 . . 91.8(2)
C35 Mo1 Sn1 . . 174.23(14)
C34 Mo1 Sn1 . . 87.76(11)
C38 Mo1 Sn1 . . 94.32(11)
C37 Mo1 Sn1 . . 83.97(12)
C36 Mo1 Sn1 . . 95.90(12)
N4 Cu2 P2 . . 87.80(9)
N2 Cu1 P1 . . 88.91(9)
C18 P2 C26 . . 106.10(17)
C18 P2 C1 . . 106.67(17)
C26 P2 C1 . . 99.08(17)
C18 P2 Cu2 . . 124.98(13)
C26 P2 Cu2 . . 99.63(12)
C1 P2 Cu2 . . 116.22(13)
C10 P1 C2 . . 104.28(17)
C10 P1 C1 . . 104.28(17)
C2 P1 C1 . . 101.71(17)
C10 P1 Cu1 . . 99.64(12)
C2 P1 Cu1 . . 126.73(13)
C1 P1 Cu1 . . 117.41(12)
C32 N4 C27 . . 111.6(3)
C32 N4 C33 . . 109.7(4)
C27 N4 C33 . . 109.1(3)
C32 N4 Cu2 . . 109.3(3)
C27 N4 Cu2 . . 111.4(2)
C33 N4 Cu2 . . 105.5(3)
C19 N3 C24 . . 114.0(3)
C19 N3 C25 . . 115.2(3)
C24 N3 C25 . . 110.4(3)
C3 N1 C8 . . 112.9(3)
C3 N1 C9 . . 110.5(3)
C8 N1 C9 . . 111.2(3)
C27 C26 C31 . . 119.6(3)
C27 C26 P2 . . 119.3(3)
C31 C26 P2 . . 121.1(3)
C30 C31 C26 . . 120.4(4)
C30 C31 H31 . . 119.8
C26 C31 H31 . . 119.8
C29 C30 C31 . . 119.7(4)
C29 C30 H30 . . 120.2
C31 C30 H30 . . 120.2
C30 C29 C28 . . 120.6(4)
C30 C29 H29 . . 119.7
C28 C29 H29 . . 119.7
C29 C28 C27 . . 120.2(4)
C29 C28 H28 . . 119.9
C27 C28 H28 . . 119.9
C28 C27 C26 . . 119.5(4)
C28 C27 N4 . . 120.6(4)
C26 C27 N4 . . 119.9(3)
N4 C33 H33A . . 109.5
N4 C33 H33B . . 109.5
H33A C33 H33B . . 109.5
N4 C33 H33C . . 109.5
H33A C33 H33C . . 109.5
H33B C33 H33C . . 109.5
N4 C32 H32A . . 109.5
N4 C32 H32B . . 109.5
H32A C32 H32B . . 109.5
N4 C32 H32C . . 109.5
H32A C32 H32C . . 109.5
H32B C32 H32C . . 109.5
C19 C18 C23 . . 119.2(4)
C19 C18 P2 . . 119.0(3)
C23 C18 P2 . . 121.6(3)
C22 C23 C18 . . 121.1(4)
C22 C23 H23 . . 119.5
C18 C23 H23 . . 119.5
C21 C22 C23 . . 119.6(4)
C21 C22 H22 . . 120.2
C23 C22 H22 . . 120.2
C22 C21 C20 . . 120.5(4)
C22 C21 H21 . . 119.8
C20 C21 H21 . . 119.8
C19 C20 C21 . . 120.5(4)
C19 C20 H20 . . 119.8
C21 C20 H20 . . 119.8
C20 C19 C18 . . 119.1(4)
C20 C19 N3 . . 122.5(4)
C18 C19 N3 . . 118.4(3)
N3 C25 H25A . . 109.5
N3 C25 H25B . . 109.5
H25A C25 H25B . . 109.5
N3 C25 H25C . . 109.5
H25A C25 H25C . . 109.5
H25B C25 H25C . . 109.5
N3 C24 H24A . . 109.5
N3 C24 H24B . . 109.5
H24A C24 H24B . . 109.5
N3 C24 H24C . . 109.5
H24A C24 H24C . . 109.5
H24B C24 H24C . . 109.5
P2 C1 P1 . . 114.11(19)
P2 C1 H1A . . 108.7
P1 C1 H1A . . 108.7
P2 C1 H1B . . 108.7
P1 C1 H1B . . 108.7
H1A C1 H1B . . 107.6
C11 N2 C17 . . 110.1(3)
C11 N2 C16 . . 110.7(3)
C17 N2 C16 . . 108.7(3)
C11 N2 Cu1 . . 110.8(2)
C17 N2 Cu1 . . 110.0(2)
C16 N2 Cu1 . . 106.4(2)
C12 C11 C10 . . 118.9(4)
C12 C11 N2 . . 120.3(4)
C10 C11 N2 . . 120.8(3)
C15 C10 C11 . . 119.6(4)
C15 C10 P1 . . 120.7(3)
C11 C10 P1 . . 119.7(3)
C14 C15 C10 . . 120.7(4)
C14 C15 H15 . . 119.6
C10 C15 H15 . . 119.6
C13 C14 C15 . . 119.5(4)
C13 C14 H14 . . 120.2
C15 C14 H14 . . 120.2
C14 C13 C12 . . 120.4(4)
C14 C13 H13 . . 119.8
C12 C13 H13 . . 119.8
C13 C12 C11 . . 120.9(4)
C13 C12 H12 . . 119.6
C11 C12 H12 . . 119.6
N2 C17 H17A . . 109.5
N2 C17 H17B . . 109.5
H17A C17 H17B . . 109.5
N2 C17 H17C . . 109.5
H17A C17 H17C . . 109.5
H17B C17 H17C . . 109.5
N2 C16 H16A . . 109.5
N2 C16 H16B . . 109.5
H16A C16 H16B . . 109.5
N2 C16 H16C . . 109.5
H16A C16 H16C . . 109.5
H16B C16 H16C . . 109.5
C7 C2 C3 . . 119.2(3)
C7 C2 P1 . . 123.1(3)
C3 C2 P1 . . 117.6(3)
C6 C7 C2 . . 120.7(4)
C6 C7 H7 . . 119.6
C2 C7 H7 . . 119.6
C5 C6 C7 . . 119.9(4)
C5 C6 H6 . . 120.1
C7 C6 H6 . . 120.1
C6 C5 C4 . . 120.3(4)
C6 C5 H5 . . 119.8
C4 C5 H5 . . 119.8
C5 C4 C3 . . 120.3(4)
C5 C4 H4 . . 119.9
C3 C4 H4 . . 119.9
C4 C3 C2 . . 119.6(4)
C4 C3 N1 . . 122.0(3)
C2 C3 N1 . . 118.4(3)
N1 C8 H8A . . 109.5
N1 C8 H8B . . 109.5
H8A C8 H8B . . 109.5
N1 C8 H8C . . 109.5
H8A C8 H8C . . 109.5
H8B C8 H8C . . 109.5
N1 C9 H9A . . 109.5
N1 C9 H9B . . 109.5
H9A C9 H9B . . 109.5
N1 C9 H9C . . 109.5
H9A C9 H9C . . 109.5
H9B C9 H9C . . 109.5
O2 C35 Mo1 . . 179.3(4)
O4 C37 Mo1 . . 177.8(5)
O1 C34 Mo1 . . 177.8(4)
O5 C38 Mo1 . . 178.0(4)
O3 C36 Mo1 . . 175.0(4)
C100 C101 C102 . . 119.2(6)
C100 C101 H101 . . 120.4
C102 C101 H101 . . 120.4
C101 C100 C102 . 3_675 123.1(7)
C101 C100 H100 . . 118.5
C102 C100 H100 3_675 . 118.5
C100 C102 C101 3_675 . 117.7(6)
C100 C102 H102 3_675 . 121.1
C101 C102 H102 . . 121.1
Cl1 C103 Cl2 . . 112.4(4)
Cl1 C103 H10A . . 109.1
Cl2 C103 H10A . . 109.1
Cl1 C103 H10B . . 109.1
Cl2 C103 H10B . . 109.1
H10A C103 H10B . . 107.9
Cl4 C104 Cl3 . . 111.9(4)
Cl4 C104 H10C . . 109.2
Cl3 C104 H10C . . 109.2
Cl4 C104 H10D . . 109.2
Cl3 C104 H10D . . 109.2
H10C C104 H10D . . 107.9
Cl5 C105 Cl6 . . 111.2(3)
Cl5 C105 H10E . . 109.4
Cl6 C105 H10E . . 109.4
Cl5 C105 H10F . . 109.4
Cl6 C105 H10F . . 109.4
H10E C105 H10F . . 108.0
B8 B2 B7 . . 59.3(2)
B8 B2 B3 . . 58.5(2)
B7 B2 B3 . . 105.9(3)
B8 B2 B1 . . 106.0(3)
B7 B2 B1 . . 57.5(2)
B3 B2 B1 . . 109.0(3)
B8 B2 Sn1 . . 119.9(2)
B7 B2 Sn1 . . 119.1(2)
B3 B2 Sn1 . . 67.48(18)
B1 B2 Sn1 . . 67.90(18)
B8 B2 H2 . . 121.1
B7 B2 H2 . . 121.9
B3 B2 H2 . . 122.4
B1 B2 H2 . . 122.6
Sn1 B2 H2 . . 108.5
B7 B1 B6 . . 60.5(2)
B7 B1 B2 . . 60.1(2)
B6 B1 B2 . . 108.1(3)
B7 B1 B5 . . 106.6(3)
B6 B1 B5 . . 57.9(2)
B2 B1 B5 . . 107.8(3)
B7 B1 Sn1 . . 119.5(2)
B6 B1 Sn1 . . 118.5(2)
B2 B1 Sn1 . . 65.76(18)
B5 B1 Sn1 . . 66.32(19)
B7 B1 H1 . . 119.9
B6 B1 H1 . . 120.5
B2 B1 H1 . . 122.0
B5 B1 H1 . . 123.4
Sn1 B1 H1 . . 110.3
B11 B7 B1 . . 110.1(3)
B11 B7 B8 . . 60.5(2)
B1 B7 B8 . . 110.3(3)
B11 B7 B6 . . 60.7(2)
B1 B7 B6 . . 60.1(2)
B8 B7 B6 . . 109.0(3)
B11 B7 B2 . . 109.1(3)
B1 B7 B2 . . 62.4(2)
B8 B7 B2 . . 59.7(2)
B6 B7 B2 . . 109.7(3)
B11 B7 H7A . . 120.8
B1 B7 H7A . . 119.8
B8 B7 H7A . . 121.2
B6 B7 H7A . . 121.2
B2 B7 H7A . . 120.7
B7 B11 B10 . . 108.2(3)
B7 B11 B8 . . 60.5(2)
B10 B11 B8 . . 108.1(3)
B7 B11 B9 . . 108.5(3)
B10 B11 B9 . . 60.4(3)
B8 B11 B9 . . 59.7(2)
B7 B11 B6 . . 60.5(2)
B10 B11 B6 . . 59.7(2)
B8 B11 B6 . . 108.8(3)
B9 B11 B6 . . 108.5(3)
B7 B11 H11 . . 121.3
B10 B11 H11 . . 121.8
B8 B11 H11 . . 121.5
B9 B11 H11 . . 121.5
B6 B11 H11 . . 121.3
B9 B8 B3 . . 59.8(2)
B9 B8 B11 . . 60.2(2)
B3 B8 B11 . . 109.1(3)
B9 B8 B7 . . 107.6(3)
B3 B8 B7 . . 110.5(3)
B11 B8 B7 . . 59.0(2)
B9 B8 B2 . . 109.7(3)
B3 B8 B2 . . 62.5(2)
B11 B8 B2 . . 109.0(3)
B7 B8 B2 . . 61.1(2)
B9 B8 H8 . . 121.9
B3 B8 H8 . . 120.0
B11 B8 H8 . . 121.8
B7 B8 H8 . . 121.5
B2 B8 H8 . . 119.9
B9 B3 B8 . . 60.0(2)
B9 B3 B2 . . 107.1(3)
B8 B3 B2 . . 59.0(2)
B9 B3 B4 . . 58.8(2)
B8 B3 B4 . . 106.8(3)
B2 B3 B4 . . 107.7(3)
B9 B3 Sn1 . . 119.3(3)
B8 B3 Sn1 . . 119.2(2)
B2 B3 Sn1 . . 66.14(18)
B4 B3 Sn1 . . 66.45(19)
B9 B3 H3 . . 120.4
B8 B3 H3 . . 120.5
B2 B3 H3 . . 122.8
B4 B3 H3 . . 122.9
Sn1 B3 H3 . . 109.8
B10 B4 B9 . . 60.4(3)
B10 B4 B3 . . 106.8(3)
B9 B4 B3 . . 58.3(2)
B10 B4 B5 . . 58.2(2)
B9 B4 B5 . . 106.8(3)
B3 B4 B5 . . 108.3(3)
B10 B4 Sn1 . . 119.1(3)
B9 B4 Sn1 . . 119.5(3)
B3 B4 Sn1 . . 67.21(19)
B5 B4 Sn1 . . 66.70(19)
B10 B4 H4A . . 120.8
B9 B4 H4A . . 120.6
B3 B4 H4A . . 122.6
B5 B4 H4A . . 122.8
Sn1 B4 H4A . . 109.3
B6 B5 B10 . . 60.0(2)
B6 B5 B1 . . 58.5(2)
B10 B5 B1 . . 105.9(3)
B6 B5 B4 . . 106.3(3)
B10 B5 B4 . . 57.9(2)
B1 B5 B4 . . 107.1(3)
B6 B5 Sn1 . . 119.9(3)
B10 B5 Sn1 . . 118.3(3)
B1 B5 Sn1 . . 67.22(19)
B4 B5 Sn1 . . 66.07(19)
B6 B5 H5A . . 120.3
B10 B5 H5A . . 121.5
B1 B5 H5A . . 123.0
B4 B5 H5A . . 123.6
Sn1 B5 H5A . . 109.5
B5 B6 B10 . . 60.5(2)
B5 B6 B1 . . 63.6(2)
B10 B6 B1 . . 110.2(3)
B5 B6 B7 . . 110.3(3)
B10 B6 B7 . . 107.0(3)
B1 B6 B7 . . 59.4(2)
B5 B6 B11 . . 109.6(3)
B10 B6 B11 . . 59.8(2)
B1 B6 B11 . . 107.9(3)
B7 B6 B11 . . 58.8(2)
B5 B6 H6A . . 119.1
B10 B6 H6A . . 121.7
B1 B6 H6A . . 120.2
B7 B6 H6A . . 122.5
B11 B6 H6A . . 122.2
B6 B10 B11 . . 60.5(2)
B6 B10 B4 . . 110.7(3)
B11 B10 B4 . . 109.2(3)
B6 B10 B5 . . 59.5(2)
B11 B10 B5 . . 109.2(3)
B4 B10 B5 . . 63.9(3)
B6 B10 B9 . . 108.7(3)
B11 B10 B9 . . 60.0(3)
B4 B10 B9 . . 59.9(3)
B5 B10 B9 . . 110.9(3)
B6 B10 H10 . . 121.3
B11 B10 H10 . . 121.6
B4 B10 H10 . . 119.6
B5 B10 H10 . . 119.6
B9 B10 H10 . . 121.3
B3 B9 B8 . . 60.2(2)
B3 B9 B4 . . 62.9(2)
B8 B9 B4 . . 110.1(3)
B3 B9 B11 . . 109.3(3)
B8 B9 B11 . . 60.1(2)
B4 B9 B11 . . 108.8(3)
B3 B9 B10 . . 109.9(3)
B8 B9 B10 . . 107.8(3)
B4 B9 B10 . . 59.7(3)
B11 B9 B10 . . 59.6(3)
B3 B9 H9 . . 119.8
B8 B9 H9 . . 121.5
B4 B9 H9 . . 120.1
B11 B9 H9 . . 121.7
B10 B9 H9 . . 122.0

loop_
_geom_bond_atom_site_label_1
_geom_bond_atom_site_label_2
_geom_bond_site_symmetry_2
_geom_bond_distance
Sn1 B2 . 2.336(4)
Sn1 B4 . 2.346(4)
Sn1 B5 . 2.358(4)
Sn1 B3 . 2.360(4)
Sn1 B1 . 2.374(4)
Sn1 Mo1 . 2.7585(4)
Mo1 C35 . 1.979(4)
Mo1 C34 . 2.035(4)
Mo1 C38 . 2.038(4)
Mo1 C37 . 2.053(5)
Mo1 C36 . 2.054(5)
Cu2 N4 . 2.188(4)
Cu2 P2 . 2.1991(10)
Cu1 N2 . 2.191(3)
Cu1 P1 . 2.1934(10)
Cl5 C105 . 1.723(6)
Cl6 C105 . 1.764(6)
Cl1 C103 . 1.734(8)
Cl2 C103 . 1.736(8)
Cl3 C104 . 1.764(7)
Cl4 C104 . 1.727(7)
P2 C18 . 1.813(4)
P2 C26 . 1.827(4)
P2 C1 . 1.844(4)
P1 C10 . 1.824(4)
P1 C2 . 1.828(4)
P1 C1 . 1.847(4)
O2 C35 . 1.145(5)
O1 C34 . 1.143(5)
O5 C38 . 1.141(5)
N4 C32 . 1.461(6)
N4 C27 . 1.469(5)
N4 C33 . 1.491(6)
N3 C19 . 1.427(5)
N3 C24 . 1.451(6)
N3 C25 . 1.462(5)
N1 C3 . 1.437(5)
N1 C8 . 1.467(6)
N1 C9 . 1.471(6)
C26 C27 . 1.398(5)
C26 C31 . 1.398(5)
C31 C30 . 1.387(6)
C31 H31 . 0.95
C30 C29 . 1.381(6)
C30 H30 . 0.95
C29 C28 . 1.385(6)
C29 H29 . 0.95
C28 C27 . 1.396(6)
C28 H28 . 0.95
C33 H33A . 0.98
C33 H33B . 0.98
C33 H33C . 0.98
C32 H32A . 0.98
C32 H32B . 0.98
C32 H32C . 0.98
C18 C19 . 1.399(5)
C18 C23 . 1.404(5)
C23 C22 . 1.376(6)
C23 H23 . 0.95
C22 C21 . 1.374(7)
C22 H22 . 0.95
C21 C20 . 1.394(7)
C21 H21 . 0.95
C20 C19 . 1.392(6)
C20 H20 . 0.95
C25 H25A . 0.98
C25 H25B . 0.98
C25 H25C . 0.98
C24 H24A . 0.98
C24 H24B . 0.98
C24 H24C . 0.98
C1 H1A . 0.99
C1 H1B . 0.99
N2 C11 . 1.465(5)
N2 C17 . 1.481(5)
N2 C16 . 1.489(5)
C11 C12 . 1.395(5)
C11 C10 . 1.398(5)
C10 C15 . 1.398(5)
C15 C14 . 1.386(6)
C15 H15 . 0.95
C14 C13 . 1.379(7)
C14 H14 . 0.95
C13 C12 . 1.382(6)
C13 H13 . 0.95
C12 H12 . 0.95
C17 H17A . 0.98
C17 H17B . 0.98
C17 H17C . 0.98
C16 H16A . 0.98
C16 H16B . 0.98
C16 H16C . 0.98
C2 C7 . 1.393(5)
C2 C3 . 1.397(5)
C7 C6 . 1.389(6)
C7 H7 . 0.95
C6 C5 . 1.374(6)
C6 H6 . 0.95
C5 C4 . 1.387(6)
C5 H5 . 0.95
C4 C3 . 1.395(5)
C4 H4 . 0.95
C8 H8A . 0.98
C8 H8B . 0.98
C8 H8C . 0.98
C9 H9A . 0.98
C9 H9B . 0.98
C9 H9C . 0.98
C37 O4 . 1.140(6)
C36 O3 . 1.131(6)
C101 C100 . 1.336(8)
C101 C102 . 1.393(9)
C101 H101 . 0.95
C100 C102 3_675 1.380(9)
C100 H100 . 0.95
C102 C100 3_675 1.380(9)
C102 H102 . 0.95
C103 H10A . 0.99
C103 H10B . 0.99
C104 H10C . 0.99
C104 H10D . 0.99
C105 H10E . 0.99
C105 H10F . 0.99
B2 B8 . 1.788(6)
B2 B7 . 1.813(6)
B2 B3 . 1.849(6)
B2 B1 . 1.853(6)
B2 H2 . 1.12
B1 B7 . 1.763(6)
B1 B6 . 1.777(6)
B1 B5 . 1.866(6)
B1 H1 . 1.12
B7 B11 . 1.753(6)
B7 B8 . 1.781(6)
B7 B6 . 1.783(6)
B7 H7A . 1.12
B11 B10 . 1.776(6)
B11 B8 . 1.780(6)
B11 B9 . 1.783(6)
B11 B6 . 1.787(6)
B11 H11 . 1.12
B8 B9 . 1.774(6)
B8 B3 . 1.777(6)
B8 H8 . 1.12
B3 B9 . 1.770(6)
B3 B4 . 1.852(6)
B3 H3 . 1.12
B4 B10 . 1.777(6)
B4 B9 . 1.780(6)
B4 B5 . 1.884(7)
B4 H4A . 1.12
B5 B6 . 1.764(6)
B5 B10 . 1.783(6)
B5 H5A . 1.12
B6 B10 . 1.774(6)
B6 H6A . 1.12
B10 B9 . 1.790(7)
B10 H10 . 1.12
B9 H9 . 1.12

loop_
_geom_torsion_atom_site_label_1
_geom_torsion_atom_site_label_2
_geom_torsion_atom_site_label_3
_geom_torsion_atom_site_label_4
_geom_torsion_site_symmetry_4
_geom_torsion
B2 Sn1 Mo1 C35 . 5.6(13)
B4 Sn1 Mo1 C35 . 118.8(13)
B5 Sn1 Mo1 C35 . -134.3(13)
B3 Sn1 Mo1 C35 . 59.8(13)
B1 Sn1 Mo1 C35 . -49.9(13)
B2 Sn1 Mo1 C34 . -52.61(17)
B4 Sn1 Mo1 C34 . 60.6(2)
B5 Sn1 Mo1 C34 . 167.5(3)
B3 Sn1 Mo1 C34 . 1.67(17)
B1 Sn1 Mo1 C34 . -108.11(19)
B2 Sn1 Mo1 C38 . -142.01(16)
B4 Sn1 Mo1 C38 . -28.8(2)
B5 Sn1 Mo1 C38 . 78.1(3)
B3 Sn1 Mo1 C38 . -87.73(17)
B1 Sn1 Mo1 C38 . 162.50(18)
B2 Sn1 Mo1 C37 . 37.08(18)
B4 Sn1 Mo1 C37 . 150.3(2)
B5 Sn1 Mo1 C37 . -102.8(3)
B3 Sn1 Mo1 C37 . 91.36(18)
B1 Sn1 Mo1 C37 . -18.4(2)
B2 Sn1 Mo1 C36 . 128.30(19)
B4 Sn1 Mo1 C36 . -118.4(2)
B5 Sn1 Mo1 C36 . -11.6(3)
B3 Sn1 Mo1 C36 . -177.42(19)
B1 Sn1 Mo1 C36 . 72.8(2)
N4 Cu2 P2 C18 . 128.76(18)
N4 Cu2 P2 C26 . 11.24(16)
N4 Cu2 P2 C1 . -93.95(17)
N2 Cu1 P1 C10 . 2.76(14)
N2 Cu1 P1 C2 . 118.80(17)
N2 Cu1 P1 C1 . -108.95(16)
P2 Cu2 N4 C32 . -136.2(3)
P2 Cu2 N4 C27 . -12.5(3)
P2 Cu2 N4 C33 . 105.8(3)
C18 P2 C26 C27 . -141.7(3)
C1 P2 C26 C27 . 107.9(3)
Cu2 P2 C26 C27 . -10.9(3)
C18 P2 C26 C31 . 40.9(4)
C1 P2 C26 C31 . -69.5(3)
Cu2 P2 C26 C31 . 171.8(3)
C27 C26 C31 C30 . -0.4(6)
P2 C26 C31 C30 . 176.9(3)
C26 C31 C30 C29 . -1.1(7)
C31 C30 C29 C28 . 1.5(7)
C30 C29 C28 C27 . -0.5(7)
C29 C28 C27 C26 . -0.9(7)
C29 C28 C27 N4 . -178.8(4)
C31 C26 C27 C28 . 1.4(6)
P2 C26 C27 C28 . -176.0(3)
C31 C26 C27 N4 . 179.3(4)
P2 C26 C27 N4 . 1.9(5)
C32 N4 C27 C28 . -50.9(6)
C33 N4 C27 C28 . 70.5(5)
Cu2 N4 C27 C28 . -173.4(3)
C32 N4 C27 C26 . 131.2(4)
C33 N4 C27 C26 . -107.4(4)
Cu2 N4 C27 C26 . 8.8(5)
C26 P2 C18 C19 . 92.6(3)
C1 P2 C18 C19 . -162.4(3)
Cu2 P2 C18 C19 . -21.9(4)
C26 P2 C18 C23 . -93.0(3)
C1 P2 C18 C23 . 12.0(4)
Cu2 P2 C18 C23 . 152.5(3)
C19 C18 C23 C22 . 1.3(6)
P2 C18 C23 C22 . -173.1(3)
C18 C23 C22 C21 . -0.2(6)
C23 C22 C21 C20 . -0.5(7)
C22 C21 C20 C19 . 0.0(7)
C21 C20 C19 C18 . 1.1(6)
C21 C20 C19 N3 . -180.0(4)
C23 C18 C19 C20 . -1.7(6)
P2 C18 C19 C20 . 172.8(3)
C23 C18 C19 N3 . 179.3(3)
P2 C18 C19 N3 . -6.2(5)
C24 N3 C19 C20 . 93.6(5)
C25 N3 C19 C20 . -35.6(5)
C24 N3 C19 C18 . -87.4(4)
C25 N3 C19 C18 . 143.4(4)
C18 P2 C1 P1 . 83.8(2)
C26 P2 C1 P1 . -166.3(2)
Cu2 P2 C1 P1 . -60.7(2)
C10 P1 C1 P2 . -94.6(2)
C2 P1 C1 P2 . 157.2(2)
Cu1 P1 C1 P2 . 14.5(3)
P1 Cu1 N2 C11 . -3.0(2)
P1 Cu1 N2 C17 . 119.0(2)
P1 Cu1 N2 C16 . -123.4(2)
C17 N2 C11 C12 . 58.2(5)
C16 N2 C11 C12 . -62.1(5)
Cu1 N2 C11 C12 . -179.9(3)
C17 N2 C11 C10 . -119.9(4)
C16 N2 C11 C10 . 119.9(4)
Cu1 N2 C11 C10 . 2.1(4)
C12 C11 C10 C15 . 1.0(6)
N2 C11 C10 C15 . 179.1(3)
C12 C11 C10 P1 . -177.5(3)
N2 C11 C10 P1 . 0.5(5)
C2 P1 C10 C15 . 46.7(3)
C1 P1 C10 C15 . -59.6(3)
Cu1 P1 C10 C15 . 178.8(3)
C2 P1 C10 C11 . -134.7(3)
C1 P1 C10 C11 . 119.0(3)
Cu1 P1 C10 C11 . -2.7(3)
C11 C10 C15 C14 . -1.5(6)
P1 C10 C15 C14 . 177.1(3)
C10 C15 C14 C13 . 0.7(6)
C15 C14 C13 C12 . 0.4(7)
C14 C13 C12 C11 . -0.8(7)
C10 C11 C12 C13 . 0.1(6)
N2 C11 C12 C13 . -178.0(4)
C10 P1 C2 C7 . -99.3(4)
C1 P1 C2 C7 . 9.0(4)
Cu1 P1 C2 C7 . 146.8(3)
C10 P1 C2 C3 . 83.8(3)
C1 P1 C2 C3 . -168.0(3)
Cu1 P1 C2 C3 . -30.1(4)
C3 C2 C7 C6 . 2.3(6)
P1 C2 C7 C6 . -174.6(3)
C2 C7 C6 C5 . -0.2(7)
C7 C6 C5 C4 . -1.4(7)
C6 C5 C4 C3 . 1.0(7)
C5 C4 C3 C2 . 1.1(6)
C5 C4 C3 N1 . -177.1(4)
C7 C2 C3 C4 . -2.7(6)
P1 C2 C3 C4 . 174.4(3)
C7 C2 C3 N1 . 175.5(4)
P1 C2 C3 N1 . -7.4(5)
C8 N1 C3 C4 . -52.4(5)
C9 N1 C3 C4 . 72.7(5)
C8 N1 C3 C2 . 129.4(4)
C9 N1 C3 C2 . -105.5(4)
C34 Mo1 C35 O2 . 180.(100)
C38 Mo1 C35 O2 . -90.(40)
C37 Mo1 C35 O2 . 90.(40)
C36 Mo1 C35 O2 . 0.(40)
Sn1 Mo1 C35 O2 . 120.(40)
C35 Mo1 C37 O4 . 102.(11)
C34 Mo1 C37 O4 . 13.(11)
C38 Mo1 C37 O4 . -47.(14)
C36 Mo1 C37 O4 . -170.(100)
Sn1 Mo1 C37 O4 . -75.(11)
C35 Mo1 C34 O1 . 4.(10)
C38 Mo1 C34 O1 . -86.(10)
C37 Mo1 C34 O1 . 95.(10)
C36 Mo1 C34 O1 . -15.(12)
Sn1 Mo1 C34 O1 . 180.(100)
C35 Mo1 C38 O5 . -45.(11)
C34 Mo1 C38 O5 . 44.(11)
C37 Mo1 C38 O5 . 104.(12)
C36 Mo1 C38 O5 . -132.(11)
Sn1 Mo1 C38 O5 . 132.(11)
C35 Mo1 C36 O3 . -13.(6)
C34 Mo1 C36 O3 . 6.(8)
C38 Mo1 C36 O3 . 78.(6)
C37 Mo1 C36 O3 . -104.(6)
Sn1 Mo1 C36 O3 . 172.(6)
C102 C101 C100 C102 3_675 0.0(10)
C100 C101 C102 C100 3_675 0.0(10)
B4 Sn1 B2 B8 . -10.7(3)
B5 Sn1 B2 B8 . -58.8(3)
B3 Sn1 B2 B8 . 27.0(3)
B1 Sn1 B2 B8 . -96.3(3)
Mo1 Sn1 B2 B8 . 136.0(2)
B4 Sn1 B2 B7 . 58.5(3)
B5 Sn1 B2 B7 . 10.4(3)
B3 Sn1 B2 B7 . 96.3(3)
B1 Sn1 B2 B7 . -27.1(2)
Mo1 Sn1 B2 B7 . -154.8(2)
B4 Sn1 B2 B3 . -37.8(2)
B5 Sn1 B2 B3 . -85.9(2)
B1 Sn1 B2 B3 . -123.3(3)
Mo1 Sn1 B2 B3 . 108.97(18)
B4 Sn1 B2 B1 . 85.6(2)
B5 Sn1 B2 B1 . 37.5(2)
B3 Sn1 B2 B1 . 123.3(3)
Mo1 Sn1 B2 B1 . -127.69(16)
B8 B2 B1 B7 . -35.6(3)
B3 B2 B1 B7 . -97.2(3)
Sn1 B2 B1 B7 . -151.9(2)
B8 B2 B1 B6 . 2.5(4)
B7 B2 B1 B6 . 38.1(3)
B3 B2 B1 B6 . -59.0(4)
Sn1 B2 B1 B6 . -113.8(3)
B8 B2 B1 B5 . 63.7(3)
B7 B2 B1 B5 . 99.3(3)
B3 B2 B1 B5 . 2.1(4)
Sn1 B2 B1 B5 . -52.6(2)
B8 B2 B1 Sn1 . 116.3(2)
B7 B2 B1 Sn1 . 151.9(2)
B3 B2 B1 Sn1 . 54.7(2)
B2 Sn1 B1 B7 . 28.0(2)
B4 Sn1 B1 B7 . -57.2(3)
B5 Sn1 B1 B7 . -96.3(3)
B3 Sn1 B1 B7 . -10.0(3)
Mo1 Sn1 B1 B7 . 116.1(2)
B2 Sn1 B1 B6 . 98.3(3)
B4 Sn1 B1 B6 . 13.1(3)
B5 Sn1 B1 B6 . -26.0(3)
B3 Sn1 B1 B6 . 60.3(3)
Mo1 Sn1 B1 B6 . -173.64(19)
B4 Sn1 B1 B2 . -85.2(2)
B5 Sn1 B1 B2 . -124.3(3)
B3 Sn1 B1 B2 . -38.0(2)
Mo1 Sn1 B1 B2 . 88.1(2)
B2 Sn1 B1 B5 . 124.3(3)
B4 Sn1 B1 B5 . 39.1(2)
B3 Sn1 B1 B5 . 86.3(2)
Mo1 Sn1 B1 B5 . -147.59(16)
B6 B1 B7 B11 . -35.9(3)
B2 B1 B7 B11 . 101.7(3)
B5 B1 B7 B11 . 0.3(4)
Sn1 B1 B7 B11 . 72.1(3)
B6 B1 B7 B8 . -100.8(3)
B2 B1 B7 B8 . 36.8(3)
B5 B1 B7 B8 . -64.6(4)
Sn1 B1 B7 B8 . 7.2(4)
B2 B1 B7 B6 . 137.6(3)
B5 B1 B7 B6 . 36.2(3)
Sn1 B1 B7 B6 . 108.0(3)
B6 B1 B7 B2 . -137.6(3)
B5 B1 B7 B2 . -101.4(3)
Sn1 B1 B7 B2 . -29.6(2)
B8 B2 B7 B11 . 36.2(3)
B3 B2 B7 B11 . -0.5(4)
B1 B2 B7 B11 . -103.2(3)
Sn1 B2 B7 B11 . -73.2(3)
B8 B2 B7 B1 . 139.4(3)
B3 B2 B7 B1 . 102.7(3)
Sn1 B2 B7 B1 . 30.0(2)
B3 B2 B7 B8 . -36.7(3)
B1 B2 B7 B8 . -139.4(3)
Sn1 B2 B7 B8 . -109.4(3)
B8 B2 B7 B6 . 101.0(3)
B3 B2 B7 B6 . 64.3(3)
B1 B2 B7 B6 . -38.4(3)
Sn1 B2 B7 B6 . -8.4(4)
B1 B7 B11 B10 . -1.6(4)
B8 B7 B11 B10 . 101.0(3)
B6 B7 B11 B10 . -37.2(3)
B2 B7 B11 B10 . 65.1(4)
B1 B7 B11 B8 . -102.6(3)
B6 B7 B11 B8 . -138.2(3)
B2 B7 B11 B8 . -35.8(3)
B1 B7 B11 B9 . -65.6(4)
B8 B7 B11 B9 . 37.0(3)
B6 B7 B11 B9 . -101.2(3)
B2 B7 B11 B9 . 1.1(4)
B1 B7 B11 B6 . 35.7(3)
B8 B7 B11 B6 . 138.2(3)
B2 B7 B11 B6 . 102.4(3)
B7 B11 B8 B9 . 138.7(3)
B10 B11 B8 B9 . 37.6(3)
B6 B11 B8 B9 . 100.9(3)
B7 B11 B8 B3 . 103.0(3)
B10 B11 B8 B3 . 1.9(4)
B9 B11 B8 B3 . -35.7(3)
B6 B11 B8 B3 . 65.2(4)
B10 B11 B8 B7 . -101.1(3)
B9 B11 B8 B7 . -138.7(3)
B6 B11 B8 B7 . -37.8(3)
B7 B11 B8 B2 . 36.4(3)
B10 B11 B8 B2 . -64.7(4)
B9 B11 B8 B2 . -102.3(3)
B6 B11 B8 B2 . -1.4(4)
B11 B7 B8 B9 . -37.0(3)
B1 B7 B8 B9 . 65.2(4)
B6 B7 B8 B9 . 1.0(4)
B2 B7 B8 B9 . 103.2(3)
B11 B7 B8 B3 . -100.5(3)
B1 B7 B8 B3 . 1.7(4)
B6 B7 B8 B3 . -62.6(4)
B2 B7 B8 B3 . 39.6(3)
B1 B7 B8 B11 . 102.2(3)
B6 B7 B8 B11 . 37.9(3)
B2 B7 B8 B11 . 140.1(3)
B11 B7 B8 B2 . -140.1(3)
B1 B7 B8 B2 . -38.0(3)
B6 B7 B8 B2 . -102.2(3)
B7 B2 B8 B9 . -99.7(3)
B3 B2 B8 B9 . 37.9(3)
B1 B2 B8 B9 . -64.9(4)
Sn1 B2 B8 B9 . 8.5(4)
B7 B2 B8 B3 . -137.7(3)
B1 B2 B8 B3 . -102.8(3)
Sn1 B2 B8 B3 . -29.5(3)
B7 B2 B8 B11 . -35.5(3)
B3 B2 B8 B11 . 102.1(3)
B1 B2 B8 B11 . -0.7(4)
Sn1 B2 B8 B11 . 72.7(3)
B3 B2 B8 B7 . 137.7(3)
B1 B2 B8 B7 . 34.8(3)
Sn1 B2 B8 B7 . 108.2(3)
B11 B8 B3 B9 . 35.9(3)
B7 B8 B3 B9 . 98.9(3)
B2 B8 B3 B9 . 137.9(3)
B9 B8 B3 B2 . -137.9(3)
B11 B8 B3 B2 . -102.1(3)
B7 B8 B3 B2 . -39.0(3)
B9 B8 B3 B4 . -37.0(3)
B11 B8 B3 B4 . -1.2(4)
B7 B8 B3 B4 . 61.9(4)
B2 B8 B3 B4 . 100.9(3)
B9 B8 B3 Sn1 . -109.0(3)
B11 B8 B3 Sn1 . -73.1(3)
B7 B8 B3 Sn1 . -10.0(4)
B2 B8 B3 Sn1 . 28.9(3)
B8 B2 B3 B9 . -37.4(3)
B7 B2 B3 B9 . -0.4(4)
B1 B2 B3 B9 . 60.1(4)
Sn1 B2 B3 B9 . 115.1(3)
B7 B2 B3 B8 . 37.0(3)
B1 B2 B3 B8 . 97.5(3)
Sn1 B2 B3 B8 . 152.5(2)
B8 B2 B3 B4 . -99.3(3)
B7 B2 B3 B4 . -62.3(3)
B1 B2 B3 B4 . -1.8(4)
Sn1 B2 B3 B4 . 53.2(2)
B8 B2 B3 Sn1 . -152.5(2)
B7 B2 B3 Sn1 . -115.5(2)
B1 B2 B3 Sn1 . -55.0(2)
B2 Sn1 B3 B9 . -96.9(3)
B4 Sn1 B3 B9 . 26.8(3)
B5 Sn1 B3 B9 . -11.7(3)
B1 Sn1 B3 B9 . -59.0(3)
Mo1 Sn1 B3 B9 . 162.8(2)
B2 Sn1 B3 B8 . -27.0(3)
B4 Sn1 B3 B8 . 96.7(3)
B5 Sn1 B3 B8 . 58.3(3)
B1 Sn1 B3 B8 . 11.0(3)
Mo1 Sn1 B3 B8 . -127.3(2)
B4 Sn1 B3 B2 . 123.7(3)
B5 Sn1 B3 B2 . 85.3(2)
B1 Sn1 B3 B2 . 38.0(2)
Mo1 Sn1 B3 B2 . -100.29(18)
B2 Sn1 B3 B4 . -123.7(3)
B5 Sn1 B3 B4 . -38.5(2)
B1 Sn1 B3 B4 . -85.7(2)
Mo1 Sn1 B3 B4 . 135.99(17)
B9 B3 B4 B10 . -37.6(3)
B8 B3 B4 B10 . 0.0(4)
B2 B3 B4 B10 . 62.1(4)
Sn1 B3 B4 B10 . 115.1(3)
B8 B3 B4 B9 . 37.6(3)
B2 B3 B4 B9 . 99.7(3)
Sn1 B3 B4 B9 . 152.7(3)
B9 B3 B4 B5 . -98.9(3)
B8 B3 B4 B5 . -61.3(3)
B2 B3 B4 B5 . 0.8(4)
Sn1 B3 B4 B5 . 53.8(2)
B9 B3 B4 Sn1 . -152.7(3)
B8 B3 B4 Sn1 . -115.1(3)
B2 B3 B4 Sn1 . -53.0(2)
B2 Sn1 B4 B10 . -59.4(3)
B5 Sn1 B4 B10 . 26.3(3)
B3 Sn1 B4 B10 . -97.2(3)
B1 Sn1 B4 B10 . -12.2(3)
Mo1 Sn1 B4 B10 . 175.72(18)
B2 Sn1 B4 B9 . 11.1(3)
B5 Sn1 B4 B9 . 96.8(3)
B3 Sn1 B4 B9 . -26.7(3)
B1 Sn1 B4 B9 . 58.3(3)
Mo1 Sn1 B4 B9 . -113.8(3)
B2 Sn1 B4 B3 . 37.79(19)
B5 Sn1 B4 B3 . 123.5(3)
B1 Sn1 B4 B3 . 85.0(2)
Mo1 Sn1 B4 B3 . -87.1(2)
B2 Sn1 B4 B5 . -85.7(2)
B3 Sn1 B4 B5 . -123.5(3)
B1 Sn1 B4 B5 . -38.51(19)
Mo1 Sn1 B4 B5 . 149.42(17)
B7 B1 B5 B6 . -37.4(3)
B2 B1 B5 B6 . -100.6(3)
Sn1 B1 B5 B6 . -152.9(3)
B7 B1 B5 B10 . 1.0(4)
B6 B1 B5 B10 . 38.4(3)
B2 B1 B5 B10 . -62.2(4)
Sn1 B1 B5 B10 . -114.5(3)
B7 B1 B5 B4 . 61.6(3)
B6 B1 B5 B4 . 99.0(3)
B2 B1 B5 B4 . -1.6(4)
Sn1 B1 B5 B4 . -53.9(2)
B7 B1 B5 Sn1 . 115.5(3)
B6 B1 B5 Sn1 . 152.9(3)
B2 B1 B5 Sn1 . 52.3(2)
B10 B4 B5 B6 . -36.9(3)
B9 B4 B5 B6 . 0.4(4)
B3 B4 B5 B6 . 61.9(3)
Sn1 B4 B5 B6 . 116.0(3)
B9 B4 B5 B10 . 37.4(3)
B3 B4 B5 B10 . 98.8(3)
Sn1 B4 B5 B10 . 152.9(3)
B10 B4 B5 B1 . -98.3(3)
B9 B4 B5 B1 . -60.9(4)
B3 B4 B5 B1 . 0.5(4)
Sn1 B4 B5 B1 . 54.6(2)
B10 B4 B5 Sn1 . -152.9(3)
B9 B4 B5 Sn1 . -115.5(3)
B3 B4 B5 Sn1 . -54.1(2)
B2 Sn1 B5 B6 . -10.8(3)
B4 Sn1 B5 B6 . -95.7(3)
B3 Sn1 B5 B6 . -57.9(3)
B1 Sn1 B5 B6 . 26.6(3)
Mo1 Sn1 B5 B6 . 134.1(3)
B2 Sn1 B5 B10 . 59.0(3)
B4 Sn1 B5 B10 . -26.0(3)
B3 Sn1 B5 B10 . 11.8(3)
B1 Sn1 B5 B10 . 96.4(3)
Mo1 Sn1 B5 B10 . -156.1(2)
B2 Sn1 B5 B1 . -37.39(19)
B4 Sn1 B5 B1 . -122.4(3)
B3 Sn1 B5 B1 . -84.6(2)
Mo1 Sn1 B5 B1 . 107.5(3)
B2 Sn1 B5 B4 . 85.0(2)
B3 Sn1 B5 B4 . 37.81(19)
B1 Sn1 B5 B4 . 122.4(3)
Mo1 Sn1 B5 B4 . -130.1(3)
B1 B5 B6 B10 . 136.4(3)
B4 B5 B6 B10 . 36.0(3)
Sn1 B5 B6 B10 . 107.4(3)
B10 B5 B6 B1 . -136.4(3)
B4 B5 B6 B1 . -100.4(3)
Sn1 B5 B6 B1 . -29.0(3)
B10 B5 B6 B7 . -98.5(3)
B1 B5 B6 B7 . 37.8(3)
B4 B5 B6 B7 . -62.5(4)
Sn1 B5 B6 B7 . 8.9(4)
B10 B5 B6 B11 . -35.6(3)
B1 B5 B6 B11 . 100.8(3)
B4 B5 B6 B11 . 0.5(4)
Sn1 B5 B6 B11 . 71.8(3)
B7 B1 B6 B5 . 138.0(3)
B2 B1 B6 B5 . 100.1(3)
Sn1 B1 B6 B5 . 28.3(3)
B7 B1 B6 B10 . 98.2(3)
B2 B1 B6 B10 . 60.3(4)
B5 B1 B6 B10 . -39.8(3)
Sn1 B1 B6 B10 . -11.4(4)
B2 B1 B6 B7 . -38.0(3)
B5 B1 B6 B7 . -138.0(3)
Sn1 B1 B6 B7 . -109.7(3)
B7 B1 B6 B11 . 34.6(3)
B2 B1 B6 B11 . -3.4(4)
B5 B1 B6 B11 . -103.4(3)
Sn1 B1 B6 B11 . -75.1(3)
B11 B7 B6 B5 . 101.2(3)
B1 B7 B6 B5 . -39.7(3)
B8 B7 B6 B5 . 63.3(4)
B2 B7 B6 B5 . -0.3(4)
B11 B7 B6 B10 . 37.0(3)
B1 B7 B6 B10 . -103.8(3)
B8 B7 B6 B10 . -0.8(4)
B2 B7 B6 B10 . -64.4(4)
B11 B7 B6 B1 . 140.9(3)
B8 B7 B6 B1 . 103.0(3)
B2 B7 B6 B1 . 39.4(3)
B1 B7 B6 B11 . -140.9(3)
B8 B7 B6 B11 . -37.8(3)
B2 B7 B6 B11 . -101.4(3)
B7 B11 B6 B5 . -102.4(3)
B10 B11 B6 B5 . 35.8(3)
B8 B11 B6 B5 . -64.6(4)
B9 B11 B6 B5 . -1.2(4)
B7 B11 B6 B10 . -138.2(3)
B8 B11 B6 B10 . -100.4(3)
B9 B11 B6 B10 . -37.0(3)
B7 B11 B6 B1 . -34.8(3)
B10 B11 B6 B1 . 103.4(3)
B8 B11 B6 B1 . 3.0(4)
B9 B11 B6 B1 . 66.4(4)
B10 B11 B6 B7 . 138.2(3)
B8 B11 B6 B7 . 37.8(3)
B9 B11 B6 B7 . 101.2(3)
B5 B6 B10 B11 . -140.7(3)
B1 B6 B10 B11 . -99.5(3)
B7 B6 B10 B11 . -36.6(3)
B5 B6 B10 B4 . -39.8(3)
B1 B6 B10 B4 . 1.4(4)
B7 B6 B10 B4 . 64.4(4)
B11 B6 B10 B4 . 100.9(3)
B1 B6 B10 B5 . 41.2(3)
B7 B6 B10 B5 . 104.1(3)
B11 B6 B10 B5 . 140.7(3)
B5 B6 B10 B9 . -103.7(3)
B1 B6 B10 B9 . -62.6(4)
B7 B6 B10 B9 . 0.4(4)
B11 B6 B10 B9 . 36.9(3)
B7 B11 B10 B6 . 37.6(3)
B8 B11 B10 B6 . 101.6(3)
B9 B11 B10 B6 . 138.9(3)
B7 B11 B10 B4 . -65.9(4)
B8 B11 B10 B4 . -1.9(4)
B9 B11 B10 B4 . 35.4(3)
B6 B11 B10 B4 . -103.5(3)
B7 B11 B10 B5 . 2.3(4)
B8 B11 B10 B5 . 66.3(4)
B9 B11 B10 B5 . 103.6(3)
B6 B11 B10 B5 . -35.3(3)
B7 B11 B10 B9 . -101.3(3)
B8 B11 B10 B9 . -37.3(3)
B6 B11 B10 B9 . -138.9(3)
B9 B4 B10 B6 . -100.2(3)
B3 B4 B10 B6 . -63.6(4)
B5 B4 B10 B6 . 37.8(3)
Sn1 B4 B10 B6 . 9.2(4)
B9 B4 B10 B11 . -35.5(3)
B3 B4 B10 B11 . 1.1(4)
B5 B4 B10 B11 . 102.6(3)
Sn1 B4 B10 B11 . 74.0(4)
B9 B4 B10 B5 . -138.1(3)
B3 B4 B10 B5 . -101.5(3)
Sn1 B4 B10 B5 . -28.6(3)
B3 B4 B10 B9 . 36.6(3)
B5 B4 B10 B9 . 138.1(3)
Sn1 B4 B10 B9 . 109.5(3)
B1 B5 B10 B6 . -37.7(3)
B4 B5 B10 B6 . -138.2(3)
Sn1 B5 B10 B6 . -110.0(3)
B6 B5 B10 B11 . 35.7(3)
B1 B5 B10 B11 . -2.0(4)
B4 B5 B10 B11 . -102.5(3)
Sn1 B5 B10 B11 . -74.3(4)
B6 B5 B10 B4 . 138.2(3)
B1 B5 B10 B4 . 100.5(3)
Sn1 B5 B10 B4 . 28.2(3)
B6 B5 B10 B9 . 100.0(3)
B1 B5 B10 B9 . 62.3(4)
B4 B5 B10 B9 . -38.2(3)
Sn1 B5 B10 B9 . -10.0(4)
B2 B3 B9 B8 . 37.0(3)
B4 B3 B9 B8 . 137.6(3)
Sn1 B3 B9 B8 . 108.8(3)
B8 B3 B9 B4 . -137.6(3)
B2 B3 B9 B4 . -100.7(3)
Sn1 B3 B9 B4 . -28.9(3)
B8 B3 B9 B11 . -35.9(3)
B2 B3 B9 B11 . 1.1(4)
B4 B3 B9 B11 . 101.7(3)
Sn1 B3 B9 B11 . 72.9(3)
B8 B3 B9 B10 . -99.6(3)
B2 B3 B9 B10 . -62.6(4)
B4 B3 B9 B10 . 38.0(3)
Sn1 B3 B9 B10 . 9.2(4)
B11 B8 B9 B3 . -140.3(3)
B7 B8 B9 B3 . -103.9(3)
B2 B8 B9 B3 . -39.1(3)
B3 B8 B9 B4 . 39.7(3)
B11 B8 B9 B4 . -100.6(3)
B7 B8 B9 B4 . -64.2(4)
B2 B8 B9 B4 . 0.6(4)
B3 B8 B9 B11 . 140.3(3)
B7 B8 B9 B11 . 36.4(3)
B2 B8 B9 B11 . 101.2(3)
B3 B8 B9 B10 . 103.2(3)
B11 B8 B9 B10 . -37.1(3)
B7 B8 B9 B10 . -0.7(4)
B2 B8 B9 B10 . 64.1(4)
B10 B4 B9 B3 . 137.9(3)
B5 B4 B9 B3 . 101.5(3)
Sn1 B4 B9 B3 . 29.1(3)
B10 B4 B9 B8 . 99.3(3)
B3 B4 B9 B8 . -38.5(3)
B5 B4 B9 B8 . 62.9(4)
Sn1 B4 B9 B8 . -9.4(4)
B10 B4 B9 B11 . 35.2(3)
B3 B4 B9 B11 . -102.6(3)
B5 B4 B9 B11 . -1.2(4)
Sn1 B4 B9 B11 . -73.5(4)
B3 B4 B9 B10 . -137.9(3)
B5 B4 B9 B10 . -36.4(3)
Sn1 B4 B9 B10 . -108.7(3)
B7 B11 B9 B3 . -1.4(4)
B10 B11 B9 B3 . -102.3(3)
B8 B11 B9 B3 . 35.9(3)
B6 B11 B9 B3 . -65.5(4)
B7 B11 B9 B8 . -37.3(3)
B10 B11 B9 B8 . -138.2(3)
B6 B11 B9 B8 . -101.5(3)
B7 B11 B9 B4 . 65.6(4)
B10 B11 B9 B4 . -35.3(3)
B8 B11 B9 B4 . 102.9(3)
B6 B11 B9 B4 . 1.5(4)
B7 B11 B9 B10 . 100.9(3)
B8 B11 B9 B10 . 138.2(3)
B6 B11 B9 B10 . 36.7(3)
B6 B10 B9 B3 . 64.2(4)
B11 B10 B9 B3 . 101.3(3)
B4 B10 B9 B3 . -39.4(3)
B5 B10 B9 B3 . 0.5(4)
B6 B10 B9 B8 . 0.2(4)
B11 B10 B9 B8 . 37.3(3)
B4 B10 B9 B8 . -103.4(3)
B5 B10 B9 B8 . -63.4(4)
B6 B10 B9 B4 . 103.6(3)
B11 B10 B9 B4 . 140.7(3)
B5 B10 B9 B4 . 40.0(3)
B6 B10 B9 B11 . -37.1(3)
B4 B10 B9 B11 . -140.7(3)
B5 B10 B9 B11 . -100.7(3)
